data_7064282
loop_
_publ_author_name
'Sch\"obinger, Matthias'
'Huber, Martin'
'St\"oger, Berthold'
'Weinberger, Peter'

_publ_section_title
;
 Linkage isomerism in a homoleptic Fe(ii) complex with BODIPY-1H-tetrazole
 ligands
;
_journal_issue 10
_journal_name_full 'New Journal of Chemistry'
_journal_page_first 4271
_journal_page_last 4277
_journal_paper_doi 10.1039/D5NJ03028E
_journal_volume 50
_journal_year 2026
_chemical_formula_moiety 'C66 H80 B4 F8 Fe N24 O2, 2(Cl O4)'
_chemical_formula_sum 'C66 H80 B4 Cl2 F8 Fe N24 O10'
_chemical_formula_weight 1691.53
_space_group_crystal_system monoclinic
_space_group_IT_number 14
_space_group_name_Hall '-P 2ybc'
_space_group_name_H-M_alt 'P 1 21/c 1'
_atom_sites_solution_hydrogens geom
_audit_creation_date 2024-02-16
_audit_creation_method
;
Olex2 1.5
(compiled 2023.08.24 svn.re1ec1418 for OlexSys, GUI svn.r6817)
;
_audit_update_record
;
2025-06-12 deposited with the CCDC.	2026-01-07 downloaded from the CCDC.
;
_cell_angle_alpha 90
_cell_angle_beta 94.373(2)
_cell_angle_gamma 90
_cell_formula_units_Z 2
_cell_length_a 9.2755(2)
_cell_length_b 16.9467(2)
_cell_length_c 24.3130(5)
_cell_measurement_reflns_used 48021
_cell_measurement_temperature 100
_cell_measurement_theta_max 71.06
_cell_measurement_theta_min 2.61
_cell_volume 3810.61(12)
_computing_cell_refinement
;
X-Area Recipe 2.0.1 (STOE, 2023)
;
_computing_data_collection
;
X-Area Pilatus3_SV 1.31.192.0 (STOE, 2023)
;
_computing_data_reduction
;
X-Area Integrate 2.5.15.0 (STOE, 2023)
X-Area LANA 2.7.12 (STOE, 2023)
;
_computing_molecular_graphics 'Olex2 1.5 (Dolomanov et al., 2009)'
_computing_publication_material
;
STOE & Cie GmbH, X-Area, software package for collecting single-crystal or
multi-domain crystal data on STOE area-detector diffractometers, for image 
processing, for the correction and scaling of reflection intensities and 
for outlier rejection, version 2.3, Darmstadt 2023
;
_computing_structure_refinement 'XL  (Sheldrick, 2008)'
_diffrn_ambient_temperature 100
_diffrn_detector 'EIGER2 1M CDTE'
_diffrn_detector_area_resol_mean 13.33
_diffrn_measured_fraction_theta_full 0.979
_diffrn_measured_fraction_theta_max 0.971
_diffrn_measurement_details
;
 2172 frames, detector distance = 45 mm
;
_diffrn_measurement_device 'Eulerian 4-circle diffractometer'
_diffrn_measurement_device_type 'STOE STADIVARI'
_diffrn_measurement_method 'rotation method, \w scans'
_diffrn_radiation_collimation '1.2 mm, 0.6 diameter'
_diffrn_radiation_monochromator 'Graded multilayer mirror'
_diffrn_radiation_polarisn_norm 270
_diffrn_radiation_probe x-ray
_diffrn_radiation_type 'Cu K\a'
_diffrn_radiation_wavelength 1.54186
_diffrn_reflns_av_R_equivalents 0.0373
_diffrn_reflns_av_unetI/netI 0.0202
_diffrn_reflns_Laue_measured_fraction_full 0.979
_diffrn_reflns_Laue_measured_fraction_max 0.971
_diffrn_reflns_limit_h_max 8
_diffrn_reflns_limit_h_min -11
_diffrn_reflns_limit_k_max 15
_diffrn_reflns_limit_k_min -20
_diffrn_reflns_limit_l_max 29
_diffrn_reflns_limit_l_min -23
_diffrn_reflns_number 41793
_diffrn_reflns_point_group_measured_fraction_full 0.979
_diffrn_reflns_point_group_measured_fraction_max 0.971
_diffrn_reflns_theta_full 70.000
_diffrn_reflns_theta_max 70.533
_diffrn_reflns_theta_min 3.182
_diffrn_source Axo_Cu
_diffrn_source_current 1.00
_diffrn_source_power 0.050
_diffrn_source_voltage 50
_exptl_absorpt_coefficient_mu 3.034
_exptl_absorpt_correction_T_max 0.3088
_exptl_absorpt_correction_T_min 0.1980
_exptl_absorpt_correction_type multi-scan
_exptl_absorpt_process_details
;
STOE LANA, absorption correction by scaling of reflection intensities.
J. Koziskova, F. Hahn, J. Richter, J. Kozisek, "Comparison of different
absorption corrections on the model structure of tetrakis(\m~2~-acetato)-
diaqua-di-copper(II)", Acta Chimica Slovaca, vol. 9, no. 2, 2016, pp. 136 - 140.
Afterwards a spherical absorption correction was performed within STOE LANA.
;
_exptl_crystal_colour black
_exptl_crystal_colour_primary black
_exptl_crystal_density_diffrn 1.474
_exptl_crystal_density_method 'not measured'
_exptl_crystal_description block
_exptl_crystal_F_000 1752
_exptl_crystal_size_max 0.18
_exptl_crystal_size_mid 0.14
_exptl_crystal_size_min 0.08
_exptl_crystal_size_rad 0.080
_refine_diff_density_max 1.345
_refine_diff_density_min -0.839
_refine_diff_density_rms 0.064
_refine_ls_extinction_method none
_refine_ls_goodness_of_fit_ref 1.061
_refine_ls_hydrogen_treatment constr
_refine_ls_matrix_type full
_refine_ls_number_parameters 530
_refine_ls_number_reflns 7094
_refine_ls_number_restraints 0
_refine_ls_restrained_S_all 1.061
_refine_ls_R_factor_all 0.0545
_refine_ls_R_factor_gt 0.0485
_refine_ls_shift/su_max 0.000
_refine_ls_shift/su_mean 0.000
_refine_ls_structure_factor_coef Fsqd
_refine_ls_weighting_details 'w=1/[\s^2^(Fo^2^)+(0.0659P)^2^+4.5060P] where P=(Fo^2^+2Fc^2^)/3'
_refine_ls_weighting_scheme calc
_refine_ls_wR_factor_gt 0.1253
_refine_ls_wR_factor_ref 0.1299
_reflns_Friedel_coverage 0.000
_reflns_number_gt 6345
_reflns_number_total 7094
_reflns_threshold_expression 'I > 2\s(I)'
_cod_data_source_file d5nj03028e2.cif
_cod_data_source_block 3
_cod_depositor_comments 'Adding full bibliography for 7064278--7064283.cif.'
_cod_database_code 7064282
_shelx_shelxl_version_number 2018/3
_shelx_space_group_comment
;
The symmetry employed for this shelxl refinement is uniquely defined
by the following loop, which should always be used as a source of
symmetry information in preference to the above space-group names.
They are only intended as comments.
;
_olex2_refinement_description
;
1. Fixed Uiso
 At 1.2 times of:
  All C(H) groups, All C(H,H) groups
 At 1.5 times of:
  All C(H,H,H) groups
2.a Secondary CH2 refined with riding coordinates:
 C14(H14A,H14B), C29(H29A,H29B)
2.b Aromatic/amide H refined with riding coordinates:
 C4(H4), C7(H7), C15(H15), C19(H19), C22(H22), C30(H30)
2.c Idealised Me refined as rotating group:
 C10(H10A,H10B,H10C), C11(H11A,H11B,H11C), C12(H12A,H12B,H12C), C13(H13A,H13B,
 H13C), C25(H25A,H25B,H25C), C26(H26A,H26B,H26C), C27(H27A,H27B,H27C), C28(H28A,
 H28B,H28C), C32(H32A,H32B,H32C), C33(H33A,H33B,H33C)
;
_olex2_submission_special_instructions 'No special instructions were received'
_stoe_detector_distance '45.0 mm'
_stoe_detector_pixelsize_x '0.075 mm'
_stoe_detector_pixelsize_y '0.075 mm'
_stoe_detector_size_x '8.0 cm'
_stoe_detector_size_y '7.7 cm'
_stoe_evaluation_integration_a 13.2
_stoe_evaluation_integration_b -0.9
_stoe_evaluation_integration_ems 0.037
_stoe_evaluation_lana_bis_l_even_max 4
_stoe_evaluation_lana_bis_l_odd_max 1
_stoe_evaluation_lana_bos_l_even_max 4
_stoe_evaluation_lana_bos_l_odd_max 1
_stoe_evaluation_lana_completeness 97.1
_stoe_evaluation_lana_dxs_max_order -
_stoe_evaluation_lana_dys_max_order -
_stoe_evaluation_lana_fs_max_order 3
_stoe_evaluation_lana_max_2theta_available 141.1
_stoe_evaluation_lana_max_2theta_desired 141.1
_stoe_evaluation_lana_mean_redundancy 5.8
_stoe_evaluation_lana_number_refls_after_or 42801
_stoe_evaluation_lana_number_refls_outliers 435
_stoe_evaluation_lana_number_refls_total 43236
_stoe_evaluation_lana_number_refls_unique 7359
_stoe_evaluation_lana_number_refls_written 42801
_stoe_evaluation_lana_or_c1 0.100
_stoe_evaluation_lana_or_c2 0
_stoe_evaluation_lana_or_c3 0
_stoe_evaluation_lana_or_c4 2.0
_stoe_evaluation_lana_point_group 2/m
_stoe_evaluation_lana_table
;
#----------------------------------------------------------------------------
2Theta          12.4   27.6   42.8   58.0   73.2   88.4  103.6  118.8  134.0
#----------------------------------------------------------------------------
<Resolution>    5.81   3.10   2.05   1.54   1.29   1.10   0.97   0.90   0.84
N(total)         193    797   1926   4608   9503   9444   6401   7147   3217
<Redundancy>     3.4    3.7    4.2    6.1    9.2    7.6    4.8    5.3    3.2
Complet. [%%]   100.0   96.8  100.0   99.9  100.0  100.0   98.6   98.0   85.1
<I/sigma>      309.0  162.1   74.0   39.9   25.1   18.7   15.0   10.8    9.3
R(int)         0.033  0.021  0.023  0.026  0.036  0.041  0.056  0.093  0.135
#----------------------------------------------------------------------------
;
_stoe_measurement_max_exposure_per_frame '5.0 s'
_stoe_measurement_mean_exposure_per_frame '5.0 s'
_stoe_measurement_min_exposure_per_frame '5.0 s'
_stoe_measurement_total_exposure_time '3.0 h'
_stoe_measurement_total_frame_number 2172
_stoe_measurement_total_run_number 27
_stoe_measurement_tube_power '50.0 W'

loop_
_space_group_symop_operation_xyz
'x, y, z'
'-x, y+1/2, -z+1/2'
'-x, -y, -z'
'x, -y-1/2, z-1/2'

loop_
_atom_site_label
_atom_site_type_symbol
_atom_site_fract_x
_atom_site_fract_y
_atom_site_fract_z
_atom_site_U_iso_or_equiv
_atom_site_adp_type
_atom_site_occupancy
_atom_site_site_symmetry_order
_atom_site_calc_flag
_atom_site_refinement_flags_posn
_atom_site_refinement_flags_adp
_atom_site_refinement_flags_occupancy
_atom_site_disorder_assembly
_atom_site_disorder_group
Fe1 Fe 0.500000 0.500000 0.500000 0.01831(14) Uani 1 2 d S . P . .
F1 F -0.27685(16) 0.53559(9) 0.24174(6) 0.0306(3) Uani 1 1 d . . . . .
F2 F -0.26791(16) 0.63566(9) 0.18064(6) 0.0303(3) Uani 1 1 d . . . . .
F3 F 1.34151(16) 0.70516(9) 0.61795(6) 0.0311(3) Uani 1 1 d . . . . .
F003 F 1.33801(15) 0.80067(8) 0.68309(6) 0.0276(3) Uani 1 1 d . . . . .
O1 O 0.36380(19) 0.53473(11) 0.56162(8) 0.0302(4) Uani 1 1 d . . . . .
N1 N -0.1530(2) 0.65378(12) 0.27248(8) 0.0232(4) Uani 1 1 d . . . . .
N2 N -0.0472(2) 0.56442(12) 0.20578(8) 0.0230(4) Uani 1 1 d . . . . .
N3 N 0.2792(2) 0.59688(12) 0.35405(8) 0.0222(4) Uani 1 1 d . . . . .
N4 N 0.2049(2) 0.52979(13) 0.36041(9) 0.0305(5) Uani 1 1 d . . . . .
N5 N 0.2541(3) 0.49900(13) 0.40677(10) 0.0314(5) Uani 1 1 d . . . . .
N6 N 0.3607(2) 0.54536(12) 0.43088(8) 0.0237(4) Uani 1 1 d . . . . .
N7 N 1.1293(2) 0.71716(12) 0.66904(8) 0.0224(4) Uani 1 1 d . . . . .
N8 N 1.1834(2) 0.81603(12) 0.59881(8) 0.0207(4) Uani 1 1 d . . . . .
N9 N 0.7358(2) 0.70405(11) 0.54956(8) 0.0197(4) Uani 1 1 d . . . . .
N10 N 0.8192(2) 0.67661(12) 0.51045(8) 0.0237(4) Uani 1 1 d . . . . .
N11 N 0.7483(2) 0.61936(12) 0.48577(8) 0.0242(4) Uani 1 1 d . . . . .
N12 N 0.6182(2) 0.60999(11) 0.50780(8) 0.0200(4) Uani 1 1 d . . . . .
C1 C 0.1033(3) 0.63022(14) 0.27720(10) 0.0218(5) Uani 1 1 d . . . . .
C2 C -0.0148(3) 0.66827(15) 0.29738(10) 0.0232(5) Uani 1 1 d . . . . .
C3 C -0.0289(3) 0.72092(16) 0.34259(11) 0.0294(6) Uani 1 1 d . . . . .
C4 C -0.1747(3) 0.73661(17) 0.34351(12) 0.0332(6) Uani 1 1 d . . . . .
H4 H -0.217665 0.770064 0.369026 0.040 Uiso 1 1 calc R U . . .
C5 C -0.2488(3) 0.69462(16) 0.30025(11) 0.0290(6) Uani 1 1 d . . . . .
C6 C -0.0322(3) 0.51316(15) 0.16408(10) 0.0268(5) Uani 1 1 d . . . . .
C7 C 0.1128(3) 0.49159(15) 0.16366(11) 0.0284(6) Uani 1 1 d . . . . .
H7 H 0.151412 0.456236 0.138251 0.034 Uiso 1 1 calc R U . . .
C8 C 0.1916(3) 0.53020(15) 0.20645(10) 0.0253(5) Uani 1 1 d . . . . .
C9 C 0.0899(3) 0.57791(14) 0.23277(9) 0.0215(5) Uani 1 1 d . . . . .
C10 C 0.0832(3) 0.7544(2) 0.38377(13) 0.0433(8) Uani 1 1 d . . . . .
H10A H 0.137153 0.711233 0.402636 0.065 Uiso 1 1 calc R U . . .
H10B H 0.035909 0.786111 0.410888 0.065 Uiso 1 1 calc R U . . .
H10C H 0.149966 0.787727 0.364720 0.065 Uiso 1 1 calc R U . . .
C11 C -0.4070(3) 0.68878(19) 0.28721(13) 0.0380(7) Uani 1 1 d . . . . .
H11A H -0.429495 0.697387 0.247621 0.057 Uiso 1 1 calc R U . . .
H11B H -0.455976 0.728870 0.308084 0.057 Uiso 1 1 calc R U . . .
H11C H -0.440348 0.636219 0.297282 0.057 Uiso 1 1 calc R U . . .
C12 C -0.1578(3) 0.48532(18) 0.12715(11) 0.0355(6) Uani 1 1 d . . . . .
H12A H -0.231520 0.463198 0.149497 0.053 Uiso 1 1 calc R U . . .
H12B H -0.125460 0.444640 0.102208 0.053 Uiso 1 1 calc R U . . .
H12C H -0.198797 0.529819 0.105491 0.053 Uiso 1 1 calc R U . . .
C13 C 0.3508(3) 0.51865(16) 0.21968(11) 0.0296(6) Uani 1 1 d . . . . .
H13A H 0.384470 0.474446 0.198039 0.044 Uiso 1 1 calc R U . . .
H13B H 0.369504 0.507170 0.259084 0.044 Uiso 1 1 calc R U . . .
H13C H 0.402501 0.566775 0.210558 0.044 Uiso 1 1 calc R U . . .
C14 C 0.2513(3) 0.64667(15) 0.30448(10) 0.0228(5) Uani 1 1 d . . . . .
H14A H 0.325277 0.635835 0.278166 0.027 Uiso 1 1 calc R U . . .
H14B H 0.258554 0.703025 0.315067 0.027 Uiso 1 1 calc R U . . .
C15 C 0.3738(3) 0.60607(15) 0.39804(10) 0.0249(5) Uani 1 1 d . . . . .
H15 H 0.438864 0.648967 0.404368 0.030 Uiso 1 1 calc R U . . .
C16 C 0.9383(2) 0.76884(13) 0.60510(9) 0.0199(5) Uani 1 1 d . . . . .
C17 C 0.9822(3) 0.72224(14) 0.65139(10) 0.0219(5) Uani 1 1 d . . . . .
C18 C 0.9048(3) 0.67600(15) 0.68826(10) 0.0265(5) Uani 1 1 d . . . . .
C19 C 1.0078(3) 0.64371(15) 0.72617(11) 0.0305(6) Uani 1 1 d . . . . .
H19 H 0.988442 0.609680 0.755762 0.037 Uiso 1 1 calc R U . . .
C20 C 1.1443(3) 0.66936(14) 0.71373(10) 0.0277(5) Uani 1 1 d . . . . .
C21 C 1.2537(3) 0.86711(15) 0.56812(10) 0.0255(5) Uani 1 1 d . . . . .
C22 C 1.1562(3) 0.89868(16) 0.52690(10) 0.0270(5) Uani 1 1 d . . . . .
H22 H 1.179480 0.936032 0.499819 0.032 Uiso 1 1 calc R U . . .
C23 C 1.0214(3) 0.86671(15) 0.53209(10) 0.0238(5) Uani 1 1 d . . . . .
C24 C 1.0366(2) 0.81427(14) 0.57855(9) 0.0203(5) Uani 1 1 d . . . . .
C25 C 0.7453(3) 0.66221(17) 0.68956(11) 0.0321(6) Uani 1 1 d . . . . .
H25A H 0.695494 0.713005 0.691678 0.048 Uiso 1 1 calc R U . . .
H25B H 0.727073 0.630215 0.721891 0.048 Uiso 1 1 calc R U . . .
H25C H 0.709020 0.634390 0.655968 0.048 Uiso 1 1 calc R U . . .
C26 C 1.2876(3) 0.64908(17) 0.74213(12) 0.0370(7) Uani 1 1 d . . . . .
H26A H 1.348134 0.623876 0.715839 0.056 Uiso 1 1 calc R U . . .
H26B H 1.273987 0.612726 0.772645 0.056 Uiso 1 1 calc R U . . .
H26C H 1.335024 0.697291 0.756556 0.056 Uiso 1 1 calc R U . . .
C27 C 1.4110(3) 0.88495(19) 0.57759(11) 0.0341(6) Uani 1 1 d . . . . .
H27A H 1.447895 0.863462 0.613346 0.051 Uiso 1 1 calc R U . . .
H27B H 1.425481 0.942227 0.577399 0.051 Uiso 1 1 calc R U . . .
H27C H 1.462948 0.860889 0.548236 0.051 Uiso 1 1 calc R U . . .
C28 C 0.8912(3) 0.88428(17) 0.49344(11) 0.0299(6) Uani 1 1 d . . . . .
H28A H 0.818704 0.911987 0.513482 0.045 Uiso 1 1 calc R U . . .
H28B H 0.850210 0.834751 0.478473 0.045 Uiso 1 1 calc R U . . .
H28C H 0.919823 0.917546 0.463151 0.045 Uiso 1 1 calc R U . . .
C29 C 0.7797(2) 0.77184(14) 0.58459(10) 0.0220(5) Uani 1 1 d . . . . .
H29A H 0.720162 0.773118 0.616675 0.026 Uiso 1 1 calc R U . . .
H29B H 0.760984 0.821093 0.563344 0.026 Uiso 1 1 calc R U . . .
C30 C 0.6130(2) 0.66337(14) 0.54677(9) 0.0198(5) Uani 1 1 d . . . . .
H30 H 0.534673 0.671493 0.569155 0.024 Uiso 1 1 calc R U . . .
C31 C 0.2406(3) 0.53977(16) 0.57529(11) 0.0296(6) Uani 1 1 d . . . . .
C32 C 0.1276(4) 0.5815(2) 0.54079(16) 0.0570(10) Uani 1 1 d . . . . .
H32A H 0.083289 0.621885 0.562880 0.085 Uiso 1 1 calc R U . . .
H32B H 0.053581 0.543731 0.526840 0.085 Uiso 1 1 calc R U . . .
H32C H 0.170843 0.606580 0.509663 0.085 Uiso 1 1 calc R U . . .
C33 C 0.1988(4) 0.5034(2) 0.62718(15) 0.0540(9) Uani 1 1 d . . . . .
H33A H 0.151648 0.452539 0.618940 0.081 Uiso 1 1 calc R U . . .
H33B H 0.131805 0.538407 0.644694 0.081 Uiso 1 1 calc R U . . .
H33C H 0.285381 0.495119 0.652221 0.081 Uiso 1 1 calc R U . . .
B1 B -0.1911(3) 0.59666(17) 0.22425(12) 0.0244(6) Uani 1 1 d . . . . .
B2 B 1.2532(3) 0.75948(16) 0.64299(11) 0.0224(5) Uani 1 1 d . . . . .
Cl1 Cl 0.50252(7) 0.84030(4) 0.41841(3) 0.03274(16) Uani 1 1 d . . . . .
O2 O 0.5617(3) 0.78785(17) 0.45991(12) 0.0687(8) Uani 1 1 d . . . . .
O3 O 0.4100(3) 0.89548(17) 0.44115(10) 0.0619(7) Uani 1 1 d . . . . .
O4 O 0.4242(3) 0.7960(2) 0.37639(12) 0.0737(9) Uani 1 1 d . . . . .
O5 O 0.6186(2) 0.88079(14) 0.39533(10) 0.0510(6) Uani 1 1 d . . . . .

loop_
_atom_site_aniso_label
_atom_site_aniso_U_11
_atom_site_aniso_U_22
_atom_site_aniso_U_33
_atom_site_aniso_U_23
_atom_site_aniso_U_13
_atom_site_aniso_U_12
Fe1 0.0172(2) 0.0191(3) 0.0180(3) -0.0020(2) -0.00289(19) -0.00091(19)
F1 0.0306(8) 0.0299(8) 0.0311(8) 0.0048(6) -0.0001(6) -0.0075(6)
F2 0.0299(7) 0.0339(8) 0.0254(7) 0.0076(6) -0.0092(6) -0.0002(6)
F3 0.0297(7) 0.0292(8) 0.0346(8) -0.0045(6) 0.0026(6) 0.0060(6)
F003 0.0292(7) 0.0275(7) 0.0245(7) -0.0014(6) -0.0081(6) -0.0055(6)
O1 0.0272(9) 0.0299(10) 0.0340(10) -0.0123(8) 0.0067(8) -0.0042(8)
N1 0.0203(9) 0.0264(10) 0.0224(10) 0.0003(8) -0.0012(8) -0.0006(8)
N2 0.0275(10) 0.0236(10) 0.0173(9) 0.0023(8) -0.0024(8) -0.0018(8)
N3 0.0212(9) 0.0239(10) 0.0210(10) 0.0008(8) -0.0030(8) -0.0015(8)
N4 0.0349(12) 0.0262(11) 0.0285(11) 0.0049(9) -0.0112(9) -0.0078(9)
N5 0.0322(12) 0.0296(12) 0.0301(12) 0.0051(9) -0.0133(10) -0.0061(9)
N6 0.0211(9) 0.0261(10) 0.0230(10) 0.0002(8) -0.0043(8) -0.0024(8)
N7 0.0273(10) 0.0190(10) 0.0203(10) -0.0011(8) -0.0016(8) -0.0008(8)
N8 0.0202(9) 0.0236(10) 0.0179(9) -0.0015(8) -0.0001(8) -0.0017(8)
N9 0.0200(9) 0.0206(10) 0.0183(9) -0.0034(8) -0.0002(7) 0.0000(8)
N10 0.0231(10) 0.0249(10) 0.0231(10) -0.0074(8) 0.0022(8) -0.0018(8)
N11 0.0215(10) 0.0265(11) 0.0243(10) -0.0047(9) 0.0007(8) -0.0036(8)
N12 0.0189(9) 0.0189(10) 0.0217(10) -0.0001(8) -0.0013(8) -0.0013(7)
C1 0.0240(11) 0.0219(11) 0.0192(11) 0.0036(9) -0.0002(9) -0.0018(9)
C2 0.0214(11) 0.0248(12) 0.0229(12) 0.0005(10) -0.0006(9) -0.0002(9)
C3 0.0299(13) 0.0306(13) 0.0272(13) -0.0055(11) -0.0007(10) 0.0001(11)
C4 0.0284(13) 0.0377(15) 0.0338(14) -0.0067(12) 0.0041(11) 0.0042(11)
C5 0.0242(12) 0.0316(14) 0.0314(14) 0.0019(11) 0.0026(10) 0.0021(10)
C6 0.0387(14) 0.0246(12) 0.0166(11) 0.0014(10) -0.0010(10) -0.0063(11)
C7 0.0420(15) 0.0237(12) 0.0199(12) -0.0023(10) 0.0046(11) -0.0016(11)
C8 0.0319(13) 0.0229(12) 0.0216(12) 0.0043(10) 0.0050(10) -0.0005(10)
C9 0.0254(11) 0.0226(11) 0.0163(11) 0.0033(9) -0.0003(9) -0.0024(9)
C10 0.0338(15) 0.0518(19) 0.0435(17) -0.0263(15) -0.0030(13) 0.0004(14)
C11 0.0242(13) 0.0493(18) 0.0405(16) 0.0004(14) 0.0017(12) 0.0025(12)
C12 0.0450(16) 0.0364(15) 0.0241(13) -0.0028(12) -0.0043(12) -0.0085(13)
C13 0.0312(13) 0.0277(13) 0.0304(14) 0.0022(11) 0.0060(11) 0.0029(11)
C14 0.0235(11) 0.0259(12) 0.0188(11) 0.0025(10) -0.0006(9) -0.0014(10)
C15 0.0226(11) 0.0301(13) 0.0214(12) 0.0007(10) -0.0036(9) -0.0045(10)
C16 0.0234(11) 0.0185(11) 0.0178(11) -0.0059(9) 0.0001(9) 0.0000(9)
C17 0.0265(12) 0.0191(11) 0.0198(11) -0.0030(9) 0.0001(9) -0.0021(9)
C18 0.0349(13) 0.0208(12) 0.0241(12) -0.0034(10) 0.0040(10) -0.0049(10)
C19 0.0435(15) 0.0236(13) 0.0241(13) 0.0030(10) 0.0006(11) -0.0054(11)
C20 0.0401(14) 0.0194(12) 0.0225(12) 0.0008(10) -0.0060(11) -0.0043(10)
C21 0.0275(12) 0.0282(13) 0.0210(12) 0.0000(10) 0.0023(10) -0.0041(10)
C22 0.0304(13) 0.0286(13) 0.0221(12) 0.0034(10) 0.0014(10) -0.0039(11)
C23 0.0273(12) 0.0245(12) 0.0193(11) -0.0007(10) 0.0003(10) 0.0017(10)
C24 0.0231(11) 0.0194(11) 0.0182(11) -0.0038(9) 0.0006(9) 0.0000(9)
C25 0.0359(14) 0.0300(14) 0.0311(14) -0.0007(11) 0.0079(11) -0.0093(11)
C26 0.0472(16) 0.0263(13) 0.0353(15) 0.0053(12) -0.0119(13) -0.0021(12)
C27 0.0257(13) 0.0477(17) 0.0286(14) 0.0042(12) 0.0010(11) -0.0110(12)
C28 0.0297(13) 0.0369(15) 0.0223(12) 0.0047(11) -0.0028(10) 0.0031(11)
C29 0.0241(11) 0.0185(11) 0.0229(11) -0.0060(9) 0.0001(9) -0.0022(9)
C30 0.0183(10) 0.0202(11) 0.0202(11) -0.0019(9) -0.0022(9) -0.0009(9)
C31 0.0269(13) 0.0307(14) 0.0313(14) -0.0138(11) 0.0025(11) -0.0041(11)
C32 0.0448(18) 0.067(2) 0.057(2) -0.0162(19) -0.0133(16) 0.0215(17)
C33 0.068(2) 0.052(2) 0.0453(19) -0.0104(16) 0.0230(18) -0.0173(17)
B1 0.0243(13) 0.0254(14) 0.0227(13) 0.0069(11) -0.0043(11) -0.0046(11)
B2 0.0238(13) 0.0208(13) 0.0221(13) -0.0035(11) -0.0010(10) 0.0002(11)
Cl1 0.0276(3) 0.0394(4) 0.0307(3) 0.0001(3) -0.0018(2) 0.0041(3)
O2 0.0532(15) 0.0722(18) 0.0805(19) 0.0482(16) 0.0038(13) 0.0200(13)
O3 0.0652(16) 0.0762(18) 0.0462(13) 0.0038(13) 0.0169(12) 0.0381(14)
O4 0.0604(16) 0.099(2) 0.0602(16) -0.0327(16) -0.0027(13) -0.0352(16)
O5 0.0415(12) 0.0470(13) 0.0658(15) 0.0113(12) 0.0126(11) -0.0082(10)

loop_
_atom_type_symbol
_atom_type_description
_atom_type_scat_dispersion_real
_atom_type_scat_dispersion_imag
_atom_type_scat_source
C C 0.0181 0.0091 'International Tables Vol C Tables 4.2.6.8 and 6.1.1.4'
H H 0.0000 0.0000 'International Tables Vol C Tables 4.2.6.8 and 6.1.1.4'
B B 0.0090 0.0039 'International Tables Vol C Tables 4.2.6.8 and 6.1.1.4'
Cl Cl 0.3639 0.7018 'International Tables Vol C Tables 4.2.6.8 and 6.1.1.4'
F F 0.0727 0.0534 'International Tables Vol C Tables 4.2.6.8 and 6.1.1.4'
Fe Fe -1.1336 3.1974 'International Tables Vol C Tables 4.2.6.8 and 6.1.1.4'
N N 0.0311 0.0180 'International Tables Vol C Tables 4.2.6.8 and 6.1.1.4'
O O 0.0492 0.0322 'International Tables Vol C Tables 4.2.6.8 and 6.1.1.4'

loop_
_geom_angle_atom_site_label_1
_geom_angle_atom_site_label_2
_geom_angle_atom_site_label_3
_geom_angle
_geom_angle_site_symmetry_1
_geom_angle_site_symmetry_3
_geom_angle_publ_flag
O1 Fe1 O1 180.0 . 3_666 ?
O1 Fe1 N6 84.43(8) 3_666 . ?
O1 Fe1 N6 95.57(8) 3_666 3_666 ?
O1 Fe1 N6 95.57(8) . . ?
O1 Fe1 N6 84.43(8) . 3_666 ?
O1 Fe1 N12 91.40(7) . . ?
O1 Fe1 N12 91.40(7) 3_666 3_666 ?
O1 Fe1 N12 88.60(7) . 3_666 ?
O1 Fe1 N12 88.60(7) 3_666 . ?
N6 Fe1 N6 180.0 . 3_666 ?
N12 Fe1 N6 88.26(7) . 3_666 ?
N12 Fe1 N6 91.74(7) . . ?
N12 Fe1 N6 88.26(7) 3_666 . ?
N12 Fe1 N6 91.74(7) 3_666 3_666 ?
N12 Fe1 N12 180.0 . 3_666 ?
C31 O1 Fe1 146.78(17) . . ?
C2 N1 B1 126.1(2) . . ?
C5 N1 C2 108.1(2) . . ?
C5 N1 B1 125.6(2) . . ?
C6 N2 C9 108.3(2) . . ?
C6 N2 B1 126.0(2) . . ?
C9 N2 B1 125.4(2) . . ?
N4 N3 C14 121.16(19) . . ?
C15 N3 N4 108.5(2) . . ?
C15 N3 C14 130.4(2) . . ?
N5 N4 N3 106.93(19) . . ?
N4 N5 N6 109.8(2) . . ?
N5 N6 Fe1 119.81(15) . . ?
C15 N6 Fe1 131.92(16) . . ?
C15 N6 N5 106.75(19) . . ?
C17 N7 B2 126.0(2) . . ?
C20 N7 C17 108.7(2) . . ?
C20 N7 B2 125.3(2) . . ?
C21 N8 C24 108.4(2) . . ?
C21 N8 B2 126.2(2) . . ?
C24 N8 B2 124.8(2) . . ?
N10 N9 C29 121.85(19) . . ?
C30 N9 N10 108.64(19) . . ?
C30 N9 C29 129.4(2) . . ?
N11 N10 N9 106.63(19) . . ?
N10 N11 N12 109.76(19) . . ?
N11 N12 Fe1 121.51(14) . . ?
C30 N12 Fe1 127.58(16) . . ?
C30 N12 N11 106.58(18) . . ?
C2 C1 C9 122.7(2) . . ?
C2 C1 C14 118.3(2) . . ?
C9 C1 C14 118.9(2) . . ?
N1 C2 C3 108.0(2) . . ?
C1 C2 N1 119.1(2) . . ?
C1 C2 C3 132.9(2) . . ?
C2 C3 C10 130.6(2) . . ?
C4 C3 C2 106.2(2) . . ?
C4 C3 C10 123.2(2) . . ?
C3 C4 H4 125.8 . . ?
C3 C4 C5 108.3(2) . . ?
C5 C4 H4 125.8 . . ?
N1 C5 C4 109.4(2) . . ?
N1 C5 C11 122.6(2) . . ?
C4 C5 C11 127.9(2) . . ?
N2 C6 C7 109.2(2) . . ?
N2 C6 C12 122.3(3) . . ?
C7 C6 C12 128.5(2) . . ?
C6 C7 H7 125.6 . . ?
C8 C7 C6 108.9(2) . . ?
C8 C7 H7 125.6 . . ?
C7 C8 C9 105.9(2) . . ?
C7 C8 C13 123.5(2) . . ?
C9 C8 C13 130.6(2) . . ?
N2 C9 C8 107.7(2) . . ?
C1 C9 N2 119.3(2) . . ?
C1 C9 C8 133.0(2) . . ?
C3 C10 H10A 109.5 . . ?
C3 C10 H10B 109.5 . . ?
C3 C10 H10C 109.5 . . ?
H10A C10 H10B 109.5 . . ?
H10A C10 H10C 109.5 . . ?
H10B C10 H10C 109.5 . . ?
C5 C11 H11A 109.5 . . ?
C5 C11 H11B 109.5 . . ?
C5 C11 H11C 109.5 . . ?
H11A C11 H11B 109.5 . . ?
H11A C11 H11C 109.5 . . ?
H11B C11 H11C 109.5 . . ?
C6 C12 H12A 109.5 . . ?
C6 C12 H12B 109.5 . . ?
C6 C12 H12C 109.5 . . ?
H12A C12 H12B 109.5 . . ?
H12A C12 H12C 109.5 . . ?
H12B C12 H12C 109.5 . . ?
C8 C13 H13A 109.5 . . ?
C8 C13 H13B 109.5 . . ?
C8 C13 H13C 109.5 . . ?
H13A C13 H13B 109.5 . . ?
H13A C13 H13C 109.5 . . ?
H13B C13 H13C 109.5 . . ?
N3 C14 C1 110.51(19) . . ?
N3 C14 H14A 109.5 . . ?
N3 C14 H14B 109.5 . . ?
C1 C14 H14A 109.5 . . ?
C1 C14 H14B 109.5 . . ?
H14A C14 H14B 108.1 . . ?
N3 C15 H15 126.0 . . ?
N6 C15 N3 108.0(2) . . ?
N6 C15 H15 126.0 . . ?
C17 C16 C29 119.7(2) . . ?
C24 C16 C17 121.4(2) . . ?
C24 C16 C29 118.9(2) . . ?
N7 C17 C16 119.6(2) . . ?
N7 C17 C18 107.4(2) . . ?
C16 C17 C18 133.0(2) . . ?
C17 C18 C25 130.1(2) . . ?
C19 C18 C17 106.3(2) . . ?
C19 C18 C25 123.7(2) . . ?
C18 C19 H19 125.6 . . ?
C18 C19 C20 108.9(2) . . ?
C20 C19 H19 125.6 . . ?
N7 C20 C19 108.7(2) . . ?
N7 C20 C26 122.9(2) . . ?
C19 C20 C26 128.4(2) . . ?
N8 C21 C22 109.2(2) . . ?
N8 C21 C27 123.8(2) . . ?
C22 C21 C27 127.0(2) . . ?
C21 C22 H22 125.5 . . ?
C23 C22 C21 108.9(2) . . ?
C23 C22 H22 125.5 . . ?
C22 C23 C24 106.3(2) . . ?
C22 C23 C28 123.8(2) . . ?
C24 C23 C28 129.9(2) . . ?
N8 C24 C23 107.2(2) . . ?
C16 C24 N8 119.9(2) . . ?
C16 C24 C23 132.8(2) . . ?
C18 C25 H25A 109.5 . . ?
C18 C25 H25B 109.5 . . ?
C18 C25 H25C 109.5 . . ?
H25A C25 H25B 109.5 . . ?
H25A C25 H25C 109.5 . . ?
H25B C25 H25C 109.5 . . ?
C20 C26 H26A 109.5 . . ?
C20 C26 H26B 109.5 . . ?
C20 C26 H26C 109.5 . . ?
H26A C26 H26B 109.5 . . ?
H26A C26 H26C 109.5 . . ?
H26B C26 H26C 109.5 . . ?
C21 C27 H27A 109.5 . . ?
C21 C27 H27B 109.5 . . ?
C21 C27 H27C 109.5 . . ?
H27A C27 H27B 109.5 . . ?
H27A C27 H27C 109.5 . . ?
H27B C27 H27C 109.5 . . ?
C23 C28 H28A 109.5 . . ?
C23 C28 H28B 109.5 . . ?
C23 C28 H28C 109.5 . . ?
H28A C28 H28B 109.5 . . ?
H28A C28 H28C 109.5 . . ?
H28B C28 H28C 109.5 . . ?
N9 C29 C16 112.56(19) . . ?
N9 C29 H29A 109.1 . . ?
N9 C29 H29B 109.1 . . ?
C16 C29 H29A 109.1 . . ?
C16 C29 H29B 109.1 . . ?
H29A C29 H29B 107.8 . . ?
N9 C30 H30 125.8 . . ?
N12 C30 N9 108.4(2) . . ?
N12 C30 H30 125.8 . . ?
O1 C31 C32 121.4(3) . . ?
O1 C31 C33 121.0(3) . . ?
C32 C31 C33 117.7(3) . . ?
C31 C32 H32A 109.5 . . ?
C31 C32 H32B 109.5 . . ?
C31 C32 H32C 109.5 . . ?
H32A C32 H32B 109.5 . . ?
H32A C32 H32C 109.5 . . ?
H32B C32 H32C 109.5 . . ?
C31 C33 H33A 109.5 . . ?
C31 C33 H33B 109.5 . . ?
C31 C33 H33C 109.5 . . ?
H33A C33 H33B 109.5 . . ?
H33A C33 H33C 109.5 . . ?
H33B C33 H33C 109.5 . . ?
F1 B1 F2 108.3(2) . . ?
F1 B1 N1 109.7(2) . . ?
F1 B1 N2 110.7(2) . . ?
F2 B1 N1 110.7(2) . . ?
F2 B1 N2 110.5(2) . . ?
N2 B1 N1 106.95(19) . . ?
F3 B2 N7 110.7(2) . . ?
F3 B2 N8 109.5(2) . . ?
F003 B2 F3 108.4(2) . . ?
F003 B2 N7 110.3(2) . . ?
F003 B2 N8 111.1(2) . . ?
N7 B2 N8 106.87(19) . . ?
O2 Cl1 O5 108.48(15) . . ?
O3 Cl1 O2 110.45(16) . . ?
O3 Cl1 O4 109.82(18) . . ?
O3 Cl1 O5 109.58(17) . . ?
O4 Cl1 O2 109.2(2) . . ?
O4 Cl1 O5 109.31(16) . . ?

loop_
_geom_bond_atom_site_label_1
_geom_bond_atom_site_label_2
_geom_bond_distance
_geom_bond_site_symmetry_2
_geom_bond_publ_flag
Fe1 O1 2.1155(17) . ?
Fe1 O1 2.1156(17) 3_666 ?
Fe1 N6 2.180(2) . ?
Fe1 N6 2.180(2) 3_666 ?
Fe1 N12 2.1636(19) . ?
Fe1 N12 2.1637(19) 3_666 ?
F1 B1 1.392(3) . ?
F2 B1 1.398(3) . ?
F3 B2 1.402(3) . ?
F003 B2 1.393(3) . ?
O1 C31 1.217(3) . ?
N1 C2 1.397(3) . ?
N1 C5 1.348(3) . ?
N1 B1 1.541(3) . ?
N2 C6 1.350(3) . ?
N2 C9 1.404(3) . ?
N2 B1 1.540(4) . ?
N3 N4 1.345(3) . ?
N3 C14 1.478(3) . ?
N3 C15 1.340(3) . ?
N4 N5 1.293(3) . ?
N5 N6 1.360(3) . ?
N6 C15 1.314(3) . ?
N7 C17 1.401(3) . ?
N7 C20 1.354(3) . ?
N7 B2 1.532(3) . ?
N8 C21 1.343(3) . ?
N8 C24 1.412(3) . ?
N8 B2 1.544(3) . ?
N9 N10 1.353(3) . ?
N9 C29 1.469(3) . ?
N9 C30 1.329(3) . ?
N10 N11 1.294(3) . ?
N11 N12 1.366(3) . ?
N12 C30 1.314(3) . ?
C1 C2 1.392(3) . ?
C1 C9 1.395(3) . ?
C1 C14 1.505(3) . ?
C2 C3 1.429(4) . ?
C3 C4 1.381(4) . ?
C3 C10 1.499(4) . ?
C4 H4 0.9500 . ?
C4 C5 1.405(4) . ?
C5 C11 1.481(4) . ?
C6 C7 1.395(4) . ?
C6 C12 1.492(4) . ?
C7 H7 0.9500 . ?
C7 C8 1.389(4) . ?
C8 C9 1.431(3) . ?
C8 C13 1.500(4) . ?
C10 H10A 0.9800 . ?
C10 H10B 0.9800 . ?
C10 H10C 0.9800 . ?
C11 H11A 0.9800 . ?
C11 H11B 0.9800 . ?
C11 H11C 0.9800 . ?
C12 H12A 0.9800 . ?
C12 H12B 0.9800 . ?
C12 H12C 0.9800 . ?
C13 H13A 0.9800 . ?
C13 H13B 0.9800 . ?
C13 H13C 0.9800 . ?
C14 H14A 0.9900 . ?
C14 H14B 0.9900 . ?
C15 H15 0.9500 . ?
C16 C17 1.409(3) . ?
C16 C24 1.390(3) . ?
C16 C29 1.518(3) . ?
C17 C18 1.425(3) . ?
C18 C19 1.389(4) . ?
C18 C25 1.501(4) . ?
C19 H19 0.9500 . ?
C19 C20 1.393(4) . ?
C20 C26 1.491(4) . ?
C21 C22 1.403(4) . ?
C21 C27 1.491(3) . ?
C22 H22 0.9500 . ?
C22 C23 1.377(4) . ?
C23 C24 1.436(3) . ?
C23 C28 1.502(3) . ?
C25 H25A 0.9800 . ?
C25 H25B 0.9800 . ?
C25 H25C 0.9800 . ?
C26 H26A 0.9800 . ?
C26 H26B 0.9800 . ?
C26 H26C 0.9800 . ?
C27 H27A 0.9800 . ?
C27 H27B 0.9800 . ?
C27 H27C 0.9800 . ?
C28 H28A 0.9800 . ?
C28 H28B 0.9800 . ?
C28 H28C 0.9800 . ?
C29 H29A 0.9900 . ?
C29 H29B 0.9900 . ?
C30 H30 0.9500 . ?
C31 C32 1.472(4) . ?
C31 C33 1.482(4) . ?
C32 H32A 0.9800 . ?
C32 H32B 0.9800 . ?
C32 H32C 0.9800 . ?
C33 H33A 0.9800 . ?
C33 H33B 0.9800 . ?
C33 H33C 0.9800 . ?
Cl1 O2 1.423(2) . ?
Cl1 O3 1.410(2) . ?
Cl1 O4 1.421(2) . ?
Cl1 O5 1.427(2) . ?

loop_
_geom_torsion_atom_site_label_1
_geom_torsion_atom_site_label_2
_geom_torsion_atom_site_label_3
_geom_torsion_atom_site_label_4
_geom_torsion
_geom_torsion_site_symmetry_1
_geom_torsion_site_symmetry_2
_geom_torsion_site_symmetry_3
_geom_torsion_site_symmetry_4
_geom_torsion_publ_flag
Fe1 O1 C31 C32 -55.1(5) . . . . ?
Fe1 O1 C31 C33 124.4(3) . . . . ?
Fe1 N6 C15 N3 164.34(17) . . . . ?
Fe1 N12 C30 N9 155.81(16) . . . . ?
N1 C2 C3 C4 -0.1(3) . . . . ?
N1 C2 C3 C10 178.6(3) . . . . ?
N2 C6 C7 C8 0.2(3) . . . . ?
N3 N4 N5 N6 -0.2(3) . . . . ?
N4 N3 C14 C1 21.5(3) . . . . ?
N4 N3 C15 N6 1.0(3) . . . . ?
N4 N5 N6 Fe1 -166.75(17) . . . . ?
N4 N5 N6 C15 0.8(3) . . . . ?
N5 N6 C15 N3 -1.1(3) . . . . ?
N7 C17 C18 C19 -1.0(3) . . . . ?
N7 C17 C18 C25 178.4(2) . . . . ?
N8 C21 C22 C23 0.2(3) . . . . ?
N9 N10 N11 N12 1.0(3) . . . . ?
N10 N9 C29 C16 -42.9(3) . . . . ?
N10 N9 C30 N12 1.3(3) . . . . ?
N10 N11 N12 Fe1 -158.46(16) . . . . ?
N10 N11 N12 C30 -0.2(3) . . . . ?
N11 N12 C30 N9 -0.7(3) . . . . ?
C1 C2 C3 C4 -177.5(3) . . . . ?
C1 C2 C3 C10 1.2(5) . . . . ?
C2 N1 C5 C4 0.2(3) . . . . ?
C2 N1 C5 C11 -175.9(2) . . . . ?
C2 N1 B1 F1 115.4(3) . . . . ?
C2 N1 B1 F2 -125.1(2) . . . . ?
C2 N1 B1 N2 -4.7(3) . . . . ?
C2 C1 C9 N2 2.1(4) . . . . ?
C2 C1 C9 C8 -177.1(2) . . . . ?
C2 C1 C14 N3 83.3(3) . . . . ?
C2 C3 C4 C5 0.2(3) . . . . ?
C3 C4 C5 N1 -0.3(3) . . . . ?
C3 C4 C5 C11 175.6(3) . . . . ?
C5 N1 C2 C1 177.8(2) . . . . ?
C5 N1 C2 C3 -0.1(3) . . . . ?
C5 N1 B1 F1 -60.0(3) . . . . ?
C5 N1 B1 F2 59.4(3) . . . . ?
C5 N1 B1 N2 179.8(2) . . . . ?
C6 N2 C9 C1 179.0(2) . . . . ?
C6 N2 C9 C8 -1.6(3) . . . . ?
C6 N2 B1 F1 61.3(3) . . . . ?
C6 N2 B1 F2 -58.6(3) . . . . ?
C6 N2 B1 N1 -179.2(2) . . . . ?
C6 C7 C8 C9 -1.1(3) . . . . ?
C6 C7 C8 C13 177.7(2) . . . . ?
C7 C8 C9 N2 1.7(3) . . . . ?
C7 C8 C9 C1 -179.1(3) . . . . ?
C9 N2 C6 C7 0.9(3) . . . . ?
C9 N2 C6 C12 179.4(2) . . . . ?
C9 N2 B1 F1 -112.5(2) . . . . ?
C9 N2 B1 F2 127.6(2) . . . . ?
C9 N2 B1 N1 7.0(3) . . . . ?
C9 C1 C2 N1 0.1(4) . . . . ?
C9 C1 C2 C3 177.3(3) . . . . ?
C9 C1 C14 N3 -96.9(2) . . . . ?
C10 C3 C4 C5 -178.6(3) . . . . ?
C12 C6 C7 C8 -178.2(3) . . . . ?
C13 C8 C9 N2 -177.0(2) . . . . ?
C13 C8 C9 C1 2.2(5) . . . . ?
C14 N3 N4 N5 179.1(2) . . . . ?
C14 N3 C15 N6 -178.5(2) . . . . ?
C14 C1 C2 N1 179.9(2) . . . . ?
C14 C1 C2 C3 -2.9(4) . . . . ?
C14 C1 C9 N2 -177.7(2) . . . . ?
C14 C1 C9 C8 3.1(4) . . . . ?
C15 N3 N4 N5 -0.5(3) . . . . ?
C15 N3 C14 C1 -159.1(2) . . . . ?
C16 C17 C18 C19 -179.8(3) . . . . ?
C16 C17 C18 C25 -0.4(5) . . . . ?
C17 N7 C20 C19 -0.8(3) . . . . ?
C17 N7 C20 C26 178.2(2) . . . . ?
C17 N7 B2 F3 -112.3(2) . . . . ?
C17 N7 B2 F003 127.8(2) . . . . ?
C17 N7 B2 N8 6.9(3) . . . . ?
C17 C16 C24 N8 -1.7(3) . . . . ?
C17 C16 C24 C23 -179.1(2) . . . . ?
C17 C16 C29 N9 -81.8(3) . . . . ?
C17 C18 C19 C20 0.5(3) . . . . ?
C18 C19 C20 N7 0.2(3) . . . . ?
C18 C19 C20 C26 -178.7(3) . . . . ?
C20 N7 C17 C16 -179.9(2) . . . . ?
C20 N7 C17 C18 1.1(3) . . . . ?
C20 N7 B2 F3 68.8(3) . . . . ?
C20 N7 B2 F003 -51.2(3) . . . . ?
C20 N7 B2 N8 -172.1(2) . . . . ?
C21 N8 C24 C16 -176.6(2) . . . . ?
C21 N8 C24 C23 1.3(3) . . . . ?
C21 N8 B2 F3 -63.5(3) . . . . ?
C21 N8 B2 F003 56.2(3) . . . . ?
C21 N8 B2 N7 176.5(2) . . . . ?
C21 C22 C23 C24 0.6(3) . . . . ?
C21 C22 C23 C28 -177.3(2) . . . . ?
C22 C23 C24 N8 -1.2(3) . . . . ?
C22 C23 C24 C16 176.4(3) . . . . ?
C24 N8 C21 C22 -1.0(3) . . . . ?
C24 N8 C21 C27 179.6(2) . . . . ?
C24 N8 B2 F3 106.8(2) . . . . ?
C24 N8 B2 F003 -133.5(2) . . . . ?
C24 N8 B2 N7 -13.1(3) . . . . ?
C24 C16 C17 N7 -4.3(3) . . . . ?
C24 C16 C17 C18 174.3(2) . . . . ?
C24 C16 C29 N9 100.1(2) . . . . ?
C25 C18 C19 C20 -178.9(2) . . . . ?
C27 C21 C22 C23 179.6(3) . . . . ?
C28 C23 C24 N8 176.5(2) . . . . ?
C28 C23 C24 C16 -5.9(4) . . . . ?
C29 N9 N10 N11 -177.6(2) . . . . ?
C29 N9 C30 N12 177.1(2) . . . . ?
C29 C16 C17 N7 177.6(2) . . . . ?
C29 C16 C17 C18 -3.7(4) . . . . ?
C29 C16 C24 N8 176.4(2) . . . . ?
C29 C16 C24 C23 -1.0(4) . . . . ?
C30 N9 N10 N11 -1.4(3) . . . . ?
C30 N9 C29 C16 141.9(2) . . . . ?
B1 N1 C2 C1 1.7(4) . . . . ?
B1 N1 C2 C3 -176.2(2) . . . . ?
B1 N1 C5 C4 176.4(2) . . . . ?
B1 N1 C5 C11 0.2(4) . . . . ?
B1 N2 C6 C7 -173.8(2) . . . . ?
B1 N2 C6 C12 4.7(4) . . . . ?
B1 N2 C9 C1 -6.3(3) . . . . ?
B1 N2 C9 C8 173.1(2) . . . . ?
B2 N7 C17 C16 1.0(3) . . . . ?
B2 N7 C17 C18 -178.0(2) . . . . ?
B2 N7 C20 C19 178.3(2) . . . . ?
B2 N7 C20 C26 -2.7(4) . . . . ?
B2 N8 C21 C22 170.7(2) . . . . ?
B2 N8 C21 C27 -8.7(4) . . . . ?
B2 N8 C24 C16 11.6(3) . . . . ?
B2 N8 C24 C23 -170.5(2) . . . . ?
